data_7713578
loop_
_publ_author_name
'Jim\'enez, M. Victoria'
'Gonz\'alez-Lainez, Miguel'
'Passarelli, Vincenzo'
'P\'erez-Torrente, Jes\'us J.'

_publ_section_title
;
 \b-(Z)-Selective Alkyne Hydrosilylation by a N,O-Functionalized NHC-based
 Rhodium(I) Catalyst
;
_journal_name_full 'Dalton Transactions'
_journal_paper_doi 10.1039/D3DT01911J
_journal_year 2023
_chemical_formula_moiety 'C23 H33 Br N3 O Rh'
_chemical_formula_sum 'C23 H33 Br N3 O Rh'
_chemical_formula_weight 550.34
_space_group_crystal_system monoclinic
_space_group_IT_number 14
_space_group_name_Hall '-P 2ybc'
_space_group_name_H-M_alt 'P 1 21/c 1'
_atom_sites_solution_hydrogens geom
_atom_sites_solution_primary heavy
_atom_sites_solution_secondary difmap
_audit_creation_method SHELXL-2014/7
_audit_update_record
;
2023-03-15 deposited with the CCDC.	2023-07-27 downloaded from the CCDC.
;
_cell_angle_alpha 90
_cell_angle_beta 98.620(2)
_cell_angle_gamma 90
_cell_formula_units_Z 4
_cell_length_a 8.5969(9)
_cell_length_b 11.0481(11)
_cell_length_c 24.128(2)
_cell_measurement_reflns_used 9954
_cell_measurement_temperature 100(2)
_cell_measurement_theta_max 29.099
_cell_measurement_theta_min 2.396
_cell_volume 2265.8(4)
_computing_cell_refinement 'SAINT+ v. 6.45 (Bruker AXS, 2003)'
_computing_data_collection 'SMART v. 5.611 (Bruker AXS, 2000)'
_computing_data_reduction 'SAINT+ v. 6.45 (Bruker AXS, 2003)'
_computing_molecular_graphics 'XP program, SHELXTL v6.12, Bruker2000'
_computing_publication_material 'XCIF program, SHELXTLv6.12, BrukerAXS'
_computing_structure_refinement 'SHELXL-2014/7 (Sheldrick, 2014)'
_computing_structure_solution 'SHELXS-97 (Sheldrick, 1990)'
_diffrn_ambient_temperature 100(2)
_diffrn_detector_area_resol_mean 8.26
_diffrn_measured_fraction_theta_full 1.000
_diffrn_measured_fraction_theta_max 0.950
_diffrn_measurement_device_type 'Bruker SMART APEX-DUO CCD system'
_diffrn_measurement_method '\w rotations with narrow frames'
_diffrn_radiation_monochromator graphite
_diffrn_radiation_source 'fine-focus sealed tube'
_diffrn_radiation_type MoK\a
_diffrn_radiation_wavelength 0.71073
_diffrn_reflns_av_R_equivalents 0.0411
_diffrn_reflns_av_unetI/netI 0.0301
_diffrn_reflns_Laue_measured_fraction_full 1.000
_diffrn_reflns_Laue_measured_fraction_max 0.950
_diffrn_reflns_limit_h_max 11
_diffrn_reflns_limit_h_min -11
_diffrn_reflns_limit_k_max 14
_diffrn_reflns_limit_k_min -15
_diffrn_reflns_limit_l_max 26
_diffrn_reflns_limit_l_min -33
_diffrn_reflns_number 35831
_diffrn_reflns_point_group_measured_fraction_full 1.000
_diffrn_reflns_point_group_measured_fraction_max 0.950
_diffrn_reflns_theta_full 25.000
_diffrn_reflns_theta_max 29.620
_diffrn_reflns_theta_min 1.707
_exptl_absorpt_coefficient_mu 2.536
_exptl_absorpt_correction_T_max 0.7353
_exptl_absorpt_correction_T_min 0.6275
_exptl_absorpt_correction_type multi-scan
_exptl_absorpt_process_details
;

 SADABS: Area-Detector Absorption Correction. (1996)  Bruker-AXS 

 within SAINT+ package, v. 6.45.   

;
_exptl_crystal_colour yellow
_exptl_crystal_density_diffrn 1.613
_exptl_crystal_description prism
_exptl_crystal_F_000 1120
_exptl_crystal_size_max 0.160
_exptl_crystal_size_mid 0.140
_exptl_crystal_size_min 0.060
_refine_diff_density_max 1.499
_refine_diff_density_min -0.590
_refine_diff_density_rms 0.097
_refine_ls_extinction_method none
_refine_ls_goodness_of_fit_ref 1.045
_refine_ls_hydrogen_treatment constr
_refine_ls_matrix_type full
_refine_ls_number_parameters 266
_refine_ls_number_reflns 6056
_refine_ls_number_restraints 0
_refine_ls_restrained_S_all 1.045
_refine_ls_R_factor_all 0.0396
_refine_ls_R_factor_gt 0.0287
_refine_ls_shift/su_max 0.003
_refine_ls_shift/su_mean 0.000
_refine_ls_structure_factor_coef Fsqd
_refine_ls_weighting_details 'w=1/[\s^2^(Fo^2^)+(0.0325P)^2^+1.9297P] where P=(Fo^2^+2Fc^2^)/3'
_refine_ls_weighting_scheme calc
_refine_ls_wR_factor_gt 0.0648
_refine_ls_wR_factor_ref 0.0691
_reflns_Friedel_coverage 0.000
_reflns_number_gt 5108
_reflns_number_total 6056
_reflns_threshold_expression 'I > 2\s(I)'
_cod_data_source_file d3dt01911j3.cif
_cod_data_source_block cmpd_2_VPX74D
_cod_original_cell_volume 2265.7(4)
_cod_original_sg_symbol_H-M 'P 21/c'
_cod_database_code 7713578
_shelx_shelxl_version_number 2014/7
_shelx_space_group_comment
;
The symmetry employed for this shelxl refinement is uniquely defined
by the following loop, which should always be used as a source of
symmetry information in preference to the above space-group names.
They are only intended as comments.
;

loop_
_space_group_symop_operation_xyz
'x, y, z'
'-x, y+1/2, -z+1/2'
'-x, -y, -z'
'x, -y-1/2, z-1/2'

loop_
_atom_site_label
_atom_site_type_symbol
_atom_site_fract_x
_atom_site_fract_y
_atom_site_fract_z
_atom_site_U_iso_or_equiv
_atom_site_adp_type
_atom_site_occupancy
_atom_site_site_symmetry_order
_atom_site_calc_flag
_atom_site_refinement_flags_posn
_atom_site_refinement_flags_adp
_atom_site_refinement_flags_occupancy
_atom_site_disorder_assembly
_atom_site_disorder_group
C1 C 0.0144(3) 1.01072(19) 0.11576(9) 0.0137(4) Uani 1 1 d . . . . .
C3 C -0.1778(3) 0.9285(2) 0.05283(10) 0.0190(5) Uani 1 1 d . . . . .
H3 H -0.2793 0.9106 0.0331 0.023 Uiso 1 1 calc R U . . .
C4 C -0.0421(3) 0.8791(2) 0.04345(10) 0.0186(5) Uani 1 1 d . . . . .
H4 H -0.0287 0.8210 0.0155 0.022 Uiso 1 1 calc R U . . .
C6 C -0.2697(3) 1.0856(2) 0.11686(10) 0.0188(5) Uani 1 1 d . . . . .
C7 C -0.3586(3) 1.0046(2) 0.15255(12) 0.0252(5) Uani 1 1 d . . . . .
H7A H -0.3966 0.9324 0.1310 0.038 Uiso 1 1 calc R U . . .
H7B H -0.4483 1.0491 0.1631 0.038 Uiso 1 1 calc R U . . .
H7C H -0.2881 0.9802 0.1864 0.038 Uiso 1 1 calc R U . . .
C8 C -0.2008(3) 1.1946(2) 0.15050(12) 0.0267(6) Uani 1 1 d . . . . .
H8A H -0.1319 1.1669 0.1842 0.040 Uiso 1 1 calc R U . . .
H8B H -0.2862 1.2436 0.1614 0.040 Uiso 1 1 calc R U . . .
H8C H -0.1399 1.2435 0.1275 0.040 Uiso 1 1 calc R U . . .
C9 C -0.3805(3) 1.1314(3) 0.06581(12) 0.0312(6) Uani 1 1 d . . . . .
H9A H -0.3208 1.1793 0.0420 0.047 Uiso 1 1 calc R U . . .
H9B H -0.4624 1.1821 0.0782 0.047 Uiso 1 1 calc R U . . .
H9C H -0.4295 1.0624 0.0444 0.047 Uiso 1 1 calc R U . . .
C10 C 0.2431(3) 0.9098(2) 0.08321(10) 0.0161(5) Uani 1 1 d . . . . .
H10A H 0.3012 0.9544 0.1154 0.019 Uiso 1 1 calc R U . . .
H10B H 0.2739 0.9443 0.0486 0.019 Uiso 1 1 calc R U . . .
C11 C 0.2920(3) 0.7784(2) 0.08757(9) 0.0139(4) Uani 1 1 d . . . . .
C13 C 0.4807(3) 0.6400(2) 0.07123(10) 0.0153(4) Uani 1 1 d . . . . .
C14 C 0.3998(3) 0.5455(2) 0.09201(10) 0.0167(4) Uani 1 1 d . . . . .
H14 H 0.4391 0.4651 0.0926 0.020 Uiso 1 1 calc R U . . .
C15 C 0.2601(3) 0.5712(2) 0.11191(10) 0.0174(5) Uani 1 1 d . . . . .
H15 H 0.2029 0.5086 0.1268 0.021 Uiso 1 1 calc R U . . .
C16 C 0.2050(3) 0.6893(2) 0.10987(10) 0.0166(4) Uani 1 1 d . . . . .
H16 H 0.1099 0.7090 0.1234 0.020 Uiso 1 1 calc R U . . .
C17 C 0.6348(3) 0.6224(2) 0.04961(11) 0.0185(5) Uani 1 1 d . . . . .
H17A H 0.6231 0.6460 0.0096 0.022 Uiso 1 1 calc R U . . .
H17B H 0.7165 0.6745 0.0709 0.022 Uiso 1 1 calc R U . . .
C19 C 0.8353(3) 0.4835(3) 0.04123(12) 0.0271(6) Uani 1 1 d . . . . .
H19A H 0.8377 0.5139 0.0032 0.041 Uiso 1 1 calc R U . . .
H19B H 0.8620 0.3972 0.0429 0.041 Uiso 1 1 calc R U . . .
H19C H 0.9117 0.5282 0.0678 0.041 Uiso 1 1 calc R U . . .
C20 C 0.3528(3) 1.1880(2) 0.23123(11) 0.0226(5) Uani 1 1 d . . . . .
H20 H 0.4234 1.2398 0.2118 0.027 Uiso 1 1 calc R U . . .
C21 C 0.2167(3) 1.2440(2) 0.24114(11) 0.0222(5) Uani 1 1 d . . . . .
H21 H 0.2063 1.3297 0.2276 0.027 Uiso 1 1 calc R U . . .
C22 C 0.1295(4) 1.2173(2) 0.29002(11) 0.0272(6) Uani 1 1 d . . . . .
H22A H 0.0262 1.2586 0.2836 0.033 Uiso 1 1 calc R U . . .
H22B H 0.1901 1.2512 0.3247 0.033 Uiso 1 1 calc R U . . .
C23 C 0.1030(3) 1.0812(2) 0.29872(11) 0.0261(6) Uani 1 1 d . . . . .
H23A H 0.1928 1.0482 0.3248 0.031 Uiso 1 1 calc R U . . .
H23B H 0.0067 1.0701 0.3161 0.031 Uiso 1 1 calc R U . . .
C24 C 0.0862(3) 1.0109(2) 0.24405(10) 0.0191(5) Uani 1 1 d . . . . .
H24 H -0.0146 0.9649 0.2351 0.023 Uiso 1 1 calc R U . . .
C25 C 0.2163(3) 0.9559(2) 0.22488(10) 0.0184(5) Uani 1 1 d . . . . .
H25 H 0.1906 0.8778 0.2047 0.022 Uiso 1 1 calc R U . . .
C26 C 0.3832(3) 0.9631(3) 0.25483(11) 0.0261(6) Uani 1 1 d . . . . .
H26A H 0.4544 0.9273 0.2306 0.031 Uiso 1 1 calc R U . . .
H26B H 0.3922 0.9142 0.2896 0.031 Uiso 1 1 calc R U . . .
C27 C 0.4373(3) 1.0937(3) 0.27016(12) 0.0294(6) Uani 1 1 d . . . . .
H27A H 0.4193 1.1111 0.3089 0.035 Uiso 1 1 calc R U . . .
H27B H 0.5518 1.0999 0.2692 0.035 Uiso 1 1 calc R U . . .
N2 N -0.1432(2) 1.01102(17) 0.09679(8) 0.0157(4) Uani 1 1 d . . . . .
N5 N 0.0749(2) 0.92908(17) 0.08232(8) 0.0143(4) Uani 1 1 d . . . . .
N12 N 0.4290(2) 0.75504(17) 0.06886(8) 0.0148(4) Uani 1 1 d . . . . .
O18 O 0.6815(2) 0.49978(15) 0.05550(8) 0.0248(4) Uani 1 1 d . . . . .
Br1 Br 0.19497(3) 1.25134(2) 0.09773(2) 0.01999(6) Uani 1 1 d . . . . .
Rh1 Rh 0.15106(2) 1.11015(2) 0.17571(2) 0.01297(5) Uani 1 1 d . . . . .

loop_
_atom_site_aniso_label
_atom_site_aniso_U_11
_atom_site_aniso_U_22
_atom_site_aniso_U_33
_atom_site_aniso_U_23
_atom_site_aniso_U_13
_atom_site_aniso_U_12
C1 0.0135(10) 0.0122(10) 0.0155(10) 0.0018(8) 0.0030(8) -0.0005(8)
C3 0.0175(11) 0.0162(11) 0.0215(12) -0.0014(9) -0.0031(9) -0.0028(9)
C4 0.0223(11) 0.0141(11) 0.0190(11) -0.0022(9) 0.0017(9) -0.0025(9)
C6 0.0136(10) 0.0206(12) 0.0228(12) 0.0004(10) 0.0049(9) 0.0048(9)
C7 0.0196(12) 0.0288(14) 0.0288(14) 0.0010(11) 0.0089(10) -0.0017(10)
C8 0.0192(12) 0.0209(12) 0.0414(16) -0.0066(11) 0.0086(11) 0.0045(10)
C9 0.0270(14) 0.0401(16) 0.0264(14) 0.0047(12) 0.0038(11) 0.0155(12)
C10 0.0137(10) 0.0123(10) 0.0232(12) -0.0016(9) 0.0059(9) -0.0003(8)
C11 0.0138(10) 0.0133(10) 0.0142(10) -0.0028(8) 0.0010(8) 0.0010(8)
C13 0.0147(10) 0.0154(10) 0.0151(11) -0.0040(9) 0.0002(9) 0.0015(8)
C14 0.0176(11) 0.0123(10) 0.0197(11) -0.0015(9) 0.0014(9) 0.0011(9)
C15 0.0172(11) 0.0156(10) 0.0192(11) -0.0001(9) 0.0026(9) -0.0035(9)
C16 0.0148(10) 0.0169(11) 0.0187(11) -0.0008(9) 0.0047(9) -0.0005(9)
C17 0.0164(11) 0.0175(11) 0.0225(12) -0.0016(9) 0.0056(9) 0.0027(9)
C19 0.0175(11) 0.0305(14) 0.0339(15) -0.0020(12) 0.0060(11) 0.0087(10)
C20 0.0238(12) 0.0231(12) 0.0199(12) -0.0039(10) -0.0004(10) -0.0101(10)
C21 0.0305(13) 0.0175(11) 0.0183(12) -0.0062(9) 0.0029(10) -0.0049(10)
C22 0.0388(15) 0.0215(12) 0.0227(13) -0.0048(10) 0.0098(12) -0.0008(11)
C23 0.0350(14) 0.0239(13) 0.0222(13) -0.0024(10) 0.0127(11) 0.0015(11)
C24 0.0230(12) 0.0163(11) 0.0194(12) 0.0024(9) 0.0075(10) -0.0009(9)
C25 0.0223(11) 0.0150(11) 0.0185(11) 0.0043(9) 0.0051(9) 0.0032(9)
C26 0.0234(12) 0.0308(14) 0.0244(13) 0.0118(11) 0.0041(10) 0.0059(11)
C27 0.0224(13) 0.0404(16) 0.0234(13) 0.0020(12) -0.0024(11) -0.0007(12)
N2 0.0138(9) 0.0148(9) 0.0186(10) -0.0002(8) 0.0025(8) 0.0005(7)
N5 0.0137(9) 0.0129(8) 0.0162(9) -0.0012(7) 0.0020(7) 0.0005(7)
N12 0.0157(9) 0.0151(9) 0.0136(9) -0.0004(7) 0.0027(7) 0.0011(7)
O18 0.0189(8) 0.0172(8) 0.0402(11) 0.0016(8) 0.0111(8) 0.0058(7)
Br1 0.02372(13) 0.01565(11) 0.02081(13) 0.00198(9) 0.00397(10) -0.00279(9)
Rh1 0.01394(9) 0.01118(8) 0.01388(9) -0.00097(7) 0.00237(6) -0.00077(7)

loop_
_atom_type_symbol
_atom_type_description
_atom_type_scat_dispersion_real
_atom_type_scat_dispersion_imag
_atom_type_scat_source
C C 0.0033 0.0016 'International Tables Vol C Tables 4.2.6.8 and 6.1.1.4'
H H 0.0000 0.0000 'International Tables Vol C Tables 4.2.6.8 and 6.1.1.4'
N N 0.0061 0.0033 'International Tables Vol C Tables 4.2.6.8 and 6.1.1.4'
O O 0.0106 0.0060 'International Tables Vol C Tables 4.2.6.8 and 6.1.1.4'
Br Br -0.2901 2.4595 'International Tables Vol C Tables 4.2.6.8 and 6.1.1.4'
Rh Rh -1.1178 0.9187 'International Tables Vol C Tables 4.2.6.8 and 6.1.1.4'

loop_
_geom_angle_atom_site_label_1
_geom_angle_atom_site_label_2
_geom_angle_atom_site_label_3
_geom_angle
_geom_angle_site_symmetry_1
_geom_angle_site_symmetry_3
_geom_angle_publ_flag
N2 C1 N5 104.55(19) . . ?
N2 C1 Rh1 132.36(16) . . ?
N5 C1 Rh1 122.98(16) . . ?
C4 C3 N2 107.6(2) . . ?
C4 C3 H3 126.2 . . ?
N2 C3 H3 126.2 . . ?
C3 C4 N5 106.7(2) . . ?
C3 C4 H4 126.7 . . ?
N5 C4 H4 126.7 . . ?
N2 C6 C8 111.30(19) . . ?
N2 C6 C7 108.01(19) . . ?
C8 C6 C7 110.6(2) . . ?
N2 C6 C9 108.4(2) . . ?
C8 C6 C9 108.3(2) . . ?
C7 C6 C9 110.2(2) . . ?
C6 C7 H7A 109.5 . . ?
C6 C7 H7B 109.5 . . ?
H7A C7 H7B 109.5 . . ?
C6 C7 H7C 109.5 . . ?
H7A C7 H7C 109.5 . . ?
H7B C7 H7C 109.5 . . ?
C6 C8 H8A 109.5 . . ?
C6 C8 H8B 109.5 . . ?
H8A C8 H8B 109.5 . . ?
C6 C8 H8C 109.5 . . ?
H8A C8 H8C 109.5 . . ?
H8B C8 H8C 109.5 . . ?
C6 C9 H9A 109.5 . . ?
C6 C9 H9B 109.5 . . ?
H9A C9 H9B 109.5 . . ?
C6 C9 H9C 109.5 . . ?
H9A C9 H9C 109.5 . . ?
H9B C9 H9C 109.5 . . ?
N5 C10 C11 113.96(18) . . ?
N5 C10 H10A 108.8 . . ?
C11 C10 H10A 108.8 . . ?
N5 C10 H10B 108.8 . . ?
C11 C10 H10B 108.8 . . ?
H10A C10 H10B 107.7 . . ?
N12 C11 C16 122.8(2) . . ?
N12 C11 C10 114.09(19) . . ?
C16 C11 C10 123.1(2) . . ?
N12 C13 C14 123.0(2) . . ?
N12 C13 C17 114.2(2) . . ?
C14 C13 C17 122.8(2) . . ?
C15 C14 C13 118.5(2) . . ?
C15 C14 H14 120.7 . . ?
C13 C14 H14 120.7 . . ?
C16 C15 C14 119.3(2) . . ?
C16 C15 H15 120.4 . . ?
C14 C15 H15 120.4 . . ?
C15 C16 C11 118.6(2) . . ?
C15 C16 H16 120.7 . . ?
C11 C16 H16 120.7 . . ?
O18 C17 C13 109.88(19) . . ?
O18 C17 H17A 109.7 . . ?
C13 C17 H17A 109.7 . . ?
O18 C17 H17B 109.7 . . ?
C13 C17 H17B 109.7 . . ?
H17A C17 H17B 108.2 . . ?
O18 C19 H19A 109.5 . . ?
O18 C19 H19B 109.5 . . ?
H19A C19 H19B 109.5 . . ?
O18 C19 H19C 109.5 . . ?
H19A C19 H19C 109.5 . . ?
H19B C19 H19C 109.5 . . ?
C21 C20 C27 122.9(2) . . ?
C21 C20 Rh1 70.64(15) . . ?
C27 C20 Rh1 111.68(17) . . ?
C21 C20 H20 114.6 . . ?
C27 C20 H20 114.6 . . ?
Rh1 C20 H20 114.6 . . ?
C20 C21 C22 125.4(2) . . ?
C20 C21 Rh1 72.73(14) . . ?
C22 C21 Rh1 109.07(17) . . ?
C20 C21 H21 114.0 . . ?
C22 C21 H21 114.0 . . ?
Rh1 C21 H21 114.0 . . ?
C21 C22 C23 113.4(2) . . ?
C21 C22 H22A 108.9 . . ?
C23 C22 H22A 108.9 . . ?
C21 C22 H22B 108.9 . . ?
C23 C22 H22B 108.9 . . ?
H22A C22 H22B 107.7 . . ?
C24 C23 C22 112.2(2) . . ?
C24 C23 H23A 109.2 . . ?
C22 C23 H23A 109.2 . . ?
C24 C23 H23B 109.2 . . ?
C22 C23 H23B 109.2 . . ?
H23A C23 H23B 107.9 . . ?
C25 C24 C23 121.9(2) . . ?
C25 C24 Rh1 69.78(13) . . ?
C23 C24 Rh1 114.13(16) . . ?
C25 C24 H24 114.5 . . ?
C23 C24 H24 114.5 . . ?
Rh1 C24 H24 114.5 . . ?
C24 C25 C26 124.4(2) . . ?
C24 C25 Rh1 71.25(13) . . ?
C26 C25 Rh1 112.43(16) . . ?
C24 C25 H25 113.8 . . ?
C26 C25 H25 113.8 . . ?
Rh1 C25 H25 113.8 . . ?
C25 C26 C27 113.2(2) . . ?
C25 C26 H26A 108.9 . . ?
C27 C26 H26A 108.9 . . ?
C25 C26 H26B 108.9 . . ?
C27 C26 H26B 108.9 . . ?
H26A C26 H26B 107.7 . . ?
C20 C27 C26 113.3(2) . . ?
C20 C27 H27A 108.9 . . ?
C26 C27 H27A 108.9 . . ?
C20 C27 H27B 108.9 . . ?
C26 C27 H27B 108.9 . . ?
H27A C27 H27B 107.7 . . ?
C1 N2 C3 109.93(18) . . ?
C1 N2 C6 128.65(19) . . ?
C3 N2 C6 121.41(19) . . ?
C1 N5 C4 111.20(19) . . ?
C1 N5 C10 123.59(19) . . ?
C4 N5 C10 124.76(19) . . ?
C13 N12 C11 117.80(19) . . ?
C17 O18 C19 110.85(19) . . ?
C1 Rh1 C25 92.31(9) . . ?
C1 Rh1 C24 94.71(9) . . ?
C25 Rh1 C24 38.97(9) . . ?
C1 Rh1 C21 159.89(10) . . ?
C25 Rh1 C21 97.08(10) . . ?
C24 Rh1 C21 81.80(9) . . ?
C1 Rh1 C20 163.43(9) . . ?
C25 Rh1 C20 81.62(10) . . ?
C24 Rh1 C20 90.23(10) . . ?
C21 Rh1 C20 36.63(10) . . ?
C1 Rh1 Br1 86.48(6) . . ?
C25 Rh1 Br1 150.08(6) . . ?
C24 Rh1 Br1 170.90(6) . . ?
C21 Rh1 Br1 93.98(7) . . ?
C20 Rh1 Br1 91.14(7) . . ?

loop_
_geom_bond_atom_site_label_1
_geom_bond_atom_site_label_2
_geom_bond_distance
_geom_bond_site_symmetry_2
_geom_bond_publ_flag
C1 N2 1.363(3) . ?
C1 N5 1.364(3) . ?
C1 Rh1 2.042(2) . ?
C3 C4 1.337(3) . ?
C3 N2 1.397(3) . ?
C3 H3 0.9500 . ?
C4 N5 1.383(3) . ?
C4 H4 0.9500 . ?
C6 N2 1.501(3) . ?
C6 C8 1.522(4) . ?
C6 C7 1.524(3) . ?
C6 C9 1.526(4) . ?
C7 H7A 0.9800 . ?
C7 H7B 0.9800 . ?
C7 H7C 0.9800 . ?
C8 H8A 0.9800 . ?
C8 H8B 0.9800 . ?
C8 H8C 0.9800 . ?
C9 H9A 0.9800 . ?
C9 H9B 0.9800 . ?
C9 H9C 0.9800 . ?
C10 N5 1.458(3) . ?
C10 C11 1.511(3) . ?
C10 H10A 0.9900 . ?
C10 H10B 0.9900 . ?
C11 N12 1.348(3) . ?
C11 C16 1.392(3) . ?
C13 N12 1.345(3) . ?
C13 C14 1.389(3) . ?
C13 C17 1.508(3) . ?
C14 C15 1.387(3) . ?
C14 H14 0.9500 . ?
C15 C16 1.386(3) . ?
C15 H15 0.9500 . ?
C16 H16 0.9500 . ?
C17 O18 1.414(3) . ?
C17 H17A 0.9900 . ?
C17 H17B 0.9900 . ?
C19 O18 1.426(3) . ?
C19 H19A 0.9800 . ?
C19 H19B 0.9800 . ?
C19 H19C 0.9800 . ?
C20 C21 1.376(4) . ?
C20 C27 1.514(4) . ?
C20 Rh1 2.202(2) . ?
C20 H20 1.0000 . ?
C21 C22 1.518(4) . ?
C21 Rh1 2.175(2) . ?
C21 H21 1.0000 . ?
C22 C23 1.541(4) . ?
C22 H22A 0.9900 . ?
C22 H22B 0.9900 . ?
C23 C24 1.519(3) . ?
C23 H23A 0.9900 . ?
C23 H23B 0.9900 . ?
C24 C25 1.410(3) . ?
C24 Rh1 2.123(2) . ?
C24 H24 1.0000 . ?
C25 C26 1.509(3) . ?
C25 Rh1 2.104(2) . ?
C25 H25 1.0000 . ?
C26 C27 1.544(4) . ?
C26 H26A 0.9900 . ?
C26 H26B 0.9900 . ?
C27 H27A 0.9900 . ?
C27 H27B 0.9900 . ?
Br1 Rh1 2.5156(3) . ?

loop_
_geom_torsion_atom_site_label_1
_geom_torsion_atom_site_label_2
_geom_torsion_atom_site_label_3
_geom_torsion_atom_site_label_4
_geom_torsion
_geom_torsion_site_symmetry_1
_geom_torsion_site_symmetry_2
_geom_torsion_site_symmetry_3
_geom_torsion_site_symmetry_4
_geom_torsion_publ_flag
N2 C3 C4 N5 1.3(3) . . . . ?
N5 C10 C11 N12 157.6(2) . . . . ?
N5 C10 C11 C16 -23.5(3) . . . . ?
N12 C13 C14 C15 -0.8(4) . . . . ?
C17 C13 C14 C15 178.8(2) . . . . ?
C13 C14 C15 C16 0.7(3) . . . . ?
C14 C15 C16 C11 0.3(4) . . . . ?
N12 C11 C16 C15 -1.3(4) . . . . ?
C10 C11 C16 C15 179.9(2) . . . . ?
N12 C13 C17 O18 178.1(2) . . . . ?
C14 C13 C17 O18 -1.6(3) . . . . ?
C27 C20 C21 C22 -2.4(4) . . . . ?
Rh1 C20 C21 C22 101.5(2) . . . . ?
C27 C20 C21 Rh1 -103.8(2) . . . . ?
C20 C21 C22 C23 -48.3(4) . . . . ?
Rh1 C21 C22 C23 33.7(3) . . . . ?
C21 C22 C23 C24 -30.7(3) . . . . ?
C22 C23 C24 C25 92.6(3) . . . . ?
C22 C23 C24 Rh1 12.2(3) . . . . ?
C23 C24 C25 C26 -1.7(4) . . . . ?
Rh1 C24 C25 C26 104.8(2) . . . . ?
C23 C24 C25 Rh1 -106.5(2) . . . . ?
C24 C25 C26 C27 -50.9(3) . . . . ?
Rh1 C25 C26 C27 31.1(3) . . . . ?
C21 C20 C27 C26 91.0(3) . . . . ?
Rh1 C20 C27 C26 10.7(3) . . . . ?
C25 C26 C27 C20 -27.2(3) . . . . ?
N5 C1 N2 C3 1.0(2) . . . . ?
Rh1 C1 N2 C3 177.17(17) . . . . ?
N5 C1 N2 C6 -178.6(2) . . . . ?
Rh1 C1 N2 C6 -2.4(4) . . . . ?
C4 C3 N2 C1 -1.5(3) . . . . ?
C4 C3 N2 C6 178.1(2) . . . . ?
C8 C6 N2 C1 18.1(3) . . . . ?
C7 C6 N2 C1 -103.5(3) . . . . ?
C9 C6 N2 C1 137.1(2) . . . . ?
C8 C6 N2 C3 -161.5(2) . . . . ?
C7 C6 N2 C3 77.0(3) . . . . ?
C9 C6 N2 C3 -42.5(3) . . . . ?
N2 C1 N5 C4 -0.2(2) . . . . ?
Rh1 C1 N5 C4 -176.79(15) . . . . ?
N2 C1 N5 C10 172.44(19) . . . . ?
Rh1 C1 N5 C10 -4.2(3) . . . . ?
C3 C4 N5 C1 -0.7(3) . . . . ?
C3 C4 N5 C10 -173.3(2) . . . . ?
C11 C10 N5 C1 130.7(2) . . . . ?
C11 C10 N5 C4 -57.7(3) . . . . ?
C14 C13 N12 C11 -0.1(3) . . . . ?
C17 C13 N12 C11 -179.8(2) . . . . ?
C16 C11 N12 C13 1.2(3) . . . . ?
C10 C11 N12 C13 -179.9(2) . . . . ?
C13 C17 O18 C19 -173.5(2) . . . . ?
